data_4109612
loop_
_publ_author_name
'Laura de Quadras'
'Eike B. Bauer'
'Wolfgang Mohr'
'James C. Bohling'
'Thomas B. Peters'
'Jos\'e Miguel Mart\'in-Alvarez'
'Frank Hampel'
'John A. Gladysz'

_publ_section_title
;
 sp Carbon Chains Surrounded by sp3 Carbon Double Helices: Directed
 Syntheses of Wirelike Pt(C\\tbC)nPt Moieties That Are Spanned by Two
 P(CH2)mP Linkages via Alkene Metathesis
;
_journal_name_full 'Journal of the American Chemical Society'
_journal_page_first 8296
_journal_page_last 8309
_journal_paper_doi 10.1021/ja071612n
_journal_volume 129
_journal_year 2007
_chemical_formula_sum 'C108 H120 F10 P4 Pt2'
_chemical_formula_weight 2122.10
_chemical_name_systematic
; 
 ? 
;
_space_group_IT_number 14
_symmetry_cell_setting monoclinic
_symmetry_space_group_name_Hall '-P 2ybc'
_symmetry_space_group_name_H-M 'P 1 21/c 1'
_atom_sites_solution_hydrogens geom
_atom_sites_solution_primary direct
_atom_sites_solution_secondary difmap
_audit_creation_method SHELXL-97
_cell_angle_alpha 90.00
_cell_angle_beta 102.57(3)
_cell_angle_gamma 90.00
_cell_formula_units_Z 4
_cell_length_a 39.914(8)
_cell_length_b 11.143(2)
_cell_length_c 22.639(5)
_cell_measurement_reflns_used 18965
_cell_measurement_temperature 173(2)
_cell_volume 9828(4)
_computing_cell_refinement DENZO-SMN
_computing_data_collection 'Nonius Collect'
_computing_data_reduction DENZO-SMN
_computing_molecular_graphics 'SHELXTL NT'
_computing_publication_material 'SHELXTL NT'
_computing_structure_refinement 'SHELXL-97 (Sheldrick, 1997)'
_computing_structure_solution 'SHELXS-97 (Sheldrick, 1990)'
_diffrn_ambient_temperature 173(2)
_diffrn_detector_area_resol_mean 9
_diffrn_measured_fraction_theta_full 0.945
_diffrn_measured_fraction_theta_max 0.945
_diffrn_measurement_device_type 'Nonius KappaCCD'
_diffrn_radiation_monochromator graphite
_diffrn_radiation_source 'fine-focus rotating anode'
_diffrn_radiation_type MoK\a
_diffrn_radiation_wavelength 0.71073
_diffrn_reflns_av_R_equivalents 0.0490
_diffrn_reflns_av_sigmaI/netI 0.0794
_diffrn_reflns_limit_h_max 51
_diffrn_reflns_limit_h_min -51
_diffrn_reflns_limit_k_max 14
_diffrn_reflns_limit_k_min -12
_diffrn_reflns_limit_l_max 29
_diffrn_reflns_limit_l_min -29
_diffrn_reflns_number 37122
_diffrn_reflns_theta_full 27.51
_diffrn_reflns_theta_max 27.51
_diffrn_reflns_theta_min 1.05
_exptl_absorpt_coefficient_mu 2.974
_exptl_absorpt_correction_T_max 0.5877
_exptl_absorpt_correction_T_min 0.5877
_exptl_absorpt_correction_type empirical
_exptl_absorpt_process_details Scalepack
_exptl_crystal_colour yellow
_exptl_crystal_density_diffrn 1.434
_exptl_crystal_description block
_exptl_crystal_F_000 4296
_exptl_crystal_size_max 0.20
_exptl_crystal_size_mid 0.20
_exptl_crystal_size_min 0.20
_refine_diff_density_max 1.000
_refine_diff_density_min -1.617
_refine_diff_density_rms 0.188
_refine_ls_extinction_method none
_refine_ls_goodness_of_fit_ref 0.977
_refine_ls_hydrogen_treatment 'riding model'
_refine_ls_matrix_type full
_refine_ls_number_parameters 1015
_refine_ls_number_reflns 21370
_refine_ls_number_restraints 12
_refine_ls_restrained_S_all 0.979
_refine_ls_R_factor_all 0.0780
_refine_ls_R_factor_gt 0.0429
_refine_ls_shift/su_max 0.096
_refine_ls_shift/su_mean 0.068
_refine_ls_structure_factor_coef Fsqd
_refine_ls_weighting_details 'calc w=1/[\s^2^(Fo^2^)+(0.0577P)^2^+0.0000P] where P=(Fo^2^+2Fc^2^)/3'
_refine_ls_weighting_scheme calc
_refine_ls_wR_factor_gt 0.0998
_refine_ls_wR_factor_ref 0.1146
_reflns_number_gt 14690
_reflns_number_total 21370
_reflns_threshold_expression >2sigma(I)
_cod_data_source_file ja071612nsi20070411_102024.cif
_cod_data_source_block ldq10
_cod_original_cell_volume 9827(3)
_cod_database_code 4109612

loop_
_symmetry_equiv_pos_as_xyz
'x, y, z'
'-x, y+1/2, -z+1/2'
'-x, -y, -z'
'x, -y-1/2, z-1/2'

loop_
_atom_site_label
_atom_site_type_symbol
_atom_site_fract_x
_atom_site_fract_y
_atom_site_fract_z
_atom_site_U_iso_or_equiv
_atom_site_adp_type
_atom_site_occupancy
_atom_site_symmetry_multiplicity
_atom_site_calc_flag
_atom_site_refinement_flags
Pt1 Pt 0.395599(5) -0.122569(18) 0.557787(8) 0.02381(6) Uani 1 1 d .
P1 P 0.40114(4) -0.16056(12) 0.46076(5) 0.0262(3) Uani 1 1 d .
Pt2 Pt 0.109881(5) 0.231117(19) 0.232085(9) 0.03128(7) Uani 1 1 d .
P2 P 0.38448(4) -0.07930(13) 0.65115(5) 0.0268(3) Uani 1 1 d .
C1A C 0.39399(14) -0.0263(5) 0.4132(2) 0.0350(13) Uani 1 1 d .
H1AA H 0.4043 -0.0396 0.3777 0.042 Uiso 1 1 calc R
H1AB H 0.3690 -0.0160 0.3980 0.042 Uiso 1 1 calc R
C1B C 0.33867(13) -0.0669(5) 0.6505(2) 0.0383(14) Uani 1 1 d .
H1BA H 0.3361 -0.0641 0.6930 0.046 Uiso 1 1 calc R
H1BB H 0.3304 0.0107 0.6316 0.046 Uiso 1 1 calc R
C1 C 0.35329(14) -0.0357(5) 0.5191(2) 0.0298(12) Uani 1 1 d .
C2A C 0.40858(14) 0.0898(5) 0.4443(2) 0.0326(13) Uani 1 1 d .
H2AA H 0.4335 0.0935 0.4456 0.039 Uiso 1 1 calc R
H2AB H 0.4055 0.0898 0.4865 0.039 Uiso 1 1 calc R
C2 C 0.32725(15) 0.0130(5) 0.4908(2) 0.0352(13) Uani 1 1 d .
C2B C 0.31551(15) -0.1643(6) 0.6184(3) 0.0458(16) Uani 1 1 d .
H2BA H 0.3172 -0.2357 0.6449 0.055 Uiso 1 1 calc R
H2BB H 0.3230 -0.1878 0.5812 0.055 Uiso 1 1 calc R
P3 P 0.10259(4) 0.02997(13) 0.21047(7) 0.0362(4) Uani 1 1 d .
C3A C 0.39110(18) 0.2008(5) 0.4114(2) 0.0437(16) Uani 1 1 d .
H3AA H 0.3943 0.1998 0.3693 0.052 Uiso 1 1 calc R
H3AB H 0.3662 0.1956 0.4097 0.052 Uiso 1 1 calc R
C3 C 0.29788(14) 0.0610(5) 0.4570(2) 0.0335(13) Uani 1 1 d .
C3B C 0.27867(18) -0.1224(6) 0.6021(4) 0.070(2) Uani 1 1 d .
H3BA H 0.2707 -0.1082 0.6399 0.085 Uiso 1 1 calc R
H3BB H 0.2778 -0.0446 0.5807 0.085 Uiso 1 1 calc R
C4A C 0.40440(19) 0.3207(5) 0.4405(3) 0.0531(18) Uani 1 1 d .
H4AA H 0.4292 0.3273 0.4408 0.064 Uiso 1 1 calc R
H4AB H 0.3925 0.3867 0.4151 0.064 Uiso 1 1 calc R
P4 P 0.11972(4) 0.42685(14) 0.26396(7) 0.0362(4) Uani 1 1 d .
C4 C 0.27169(16) 0.0971(5) 0.4263(3) 0.0397(14) Uani 1 1 d .
C4B C 0.2544(2) -0.2071(8) 0.5634(5) 0.121(5) Uani 1 1 d .
H4BA H 0.2620 -0.2894 0.5763 0.145 Uiso 1 1 calc R
H4BB H 0.2317 -0.1957 0.5735 0.145 Uiso 1 1 calc R
C5A C 0.39957(17) 0.3375(6) 0.5049(3) 0.0492(17) Uani 1 1 d .
H5AA H 0.4125 0.2739 0.5307 0.059 Uiso 1 1 calc R
H5AB H 0.4097 0.4156 0.5202 0.059 Uiso 1 1 calc R
C5 C 0.24071(15) 0.1302(5) 0.3906(3) 0.0410(15) Uani 1 1 d .
C5B C 0.2495(4) -0.2038(9) 0.5036(4) 0.159(7) Uani 1 1 d .
H5BA H 0.2717 -0.2230 0.4930 0.191 Uiso 1 1 calc R
H5BB H 0.2438 -0.1200 0.4906 0.191 Uiso 1 1 calc R
C6A C 0.36312(19) 0.3343(7) 0.5115(3) 0.0582(19) Uani 1 1 d .
H6AA H 0.3531 0.2554 0.4971 0.070 Uiso 1 1 calc R
H6AB H 0.3500 0.3966 0.4850 0.070 Uiso 1 1 calc R
C6 C 0.21288(15) 0.1512(5) 0.3589(2) 0.0380(14) Uani 1 1 d .
C6B C 0.2223(3) -0.2849(9) 0.4656(4) 0.117(4) Uani 1 1 d .
H6BA H 0.1992 -0.2518 0.4652 0.141 Uiso 1 1 calc R
H6BB H 0.2236 -0.3657 0.4842 0.141 Uiso 1 1 calc R
C7A C 0.3585(2) 0.3540(7) 0.5750(3) 0.069(2) Uani 1 1 d D
H7AA H 0.3625 0.4372 0.5851 0.083 Uiso 1 1 d R
H7AB H 0.3759 0.3081 0.6013 0.083 Uiso 1 1 d R
C7 C 0.18144(15) 0.1728(5) 0.3230(2) 0.0365(14) Uani 1 1 d .
C7B C 0.2271(2) -0.2955(8) 0.4004(4) 0.099(3) Uani 1 1 d .
H7BA H 0.2520 -0.2986 0.4011 0.118 Uiso 1 1 calc R
H7BB H 0.2169 -0.3719 0.3829 0.118 Uiso 1 1 calc R
C8A C 0.3237(3) 0.3251(11) 0.5867(5) 0.084(5) Uani 0.740(18) 1 d PD
H8AA H 0.3241 0.3359 0.6289 0.101 Uiso 0.740(18) 1 d PR
H8AB H 0.3205 0.2410 0.5780 0.101 Uiso 0.740(18) 1 d PR
C8C C 0.3299(4) 0.429(2) 0.5829(13) 0.084(5) Uani 0.26 1 d PD
H8CA H 0.3327 0.5092 0.5696 0.101 Uiso 0.260(18) 1 d PR
H8CB H 0.3302 0.4328 0.6253 0.101 Uiso 0.260(18) 1 d PR
C8 C 0.15361(15) 0.1928(5) 0.2905(2) 0.0377(14) Uani 1 1 d .
C8B C 0.2121(2) -0.1987(8) 0.3618(4) 0.088(3) Uani 1 1 d .
H8BA H 0.2186 -0.1226 0.3839 0.106 Uiso 1 1 calc R
H8BB H 0.1869 -0.2063 0.3549 0.106 Uiso 1 1 calc R
C9A C 0.2968(3) 0.3867(12) 0.5538(6) 0.155(6) Uani 1 1 d D
H9AA H 0.2935 0.3507 0.5144 0.187 Uiso 1 1 d R
H9AB H 0.3058 0.4654 0.5493 0.187 Uiso 1 1 d R
C9B C 0.2220(3) -0.1881(8) 0.2980(4) 0.096(3) Uani 1 1 d .
H9BA H 0.2195 -0.2675 0.2780 0.115 Uiso 1 1 calc R
H9BB H 0.2060 -0.1318 0.2722 0.115 Uiso 1 1 calc R
C10A C 0.2625(3) 0.4065(13) 0.5583(6) 0.161(6) Uani 1 1 d D
H10A H 0.2498 0.4580 0.5273 0.193 Uiso 1 1 d R
H10B H 0.2615 0.4364 0.5977 0.193 Uiso 1 1 d R
C10B C 0.2587(2) -0.1436(8) 0.3039(4) 0.083(3) Uani 1 1 d .
H10C H 0.2615 -0.0656 0.3253 0.099 Uiso 1 1 calc R
H10D H 0.2748 -0.2016 0.3282 0.099 Uiso 1 1 calc R
C11A C 0.2655(9) 0.272(2) 0.566(2) 0.149(7) Uani 0.23(2) 1 d PD
H11A H 0.2750 0.2277 0.6026 0.179 Uiso 0.23(2) 1 d PR
H11B H 0.2744 0.2390 0.5339 0.179 Uiso 0.23(2) 1 d PR
C11C C 0.2331(4) 0.3587(11) 0.5073(6) 0.149(7) Uani 0.77 1 d PD
H11E H 0.2423 0.3246 0.4752 0.179 Uiso 0.77(2) 1 d PR
H11F H 0.2181 0.4235 0.4910 0.179 Uiso 0.77(2) 1 d PR
C11 C 0.44030(13) -0.2161(4) 0.5950(2) 0.0243(11) Uani 1 1 d .
C11B C 0.2672(3) -0.1291(8) 0.2429(4) 0.097(3) Uani 1 1 d .
H11C H 0.2496 -0.0782 0.2170 0.116 Uiso 1 1 calc R
H11D H 0.2669 -0.2086 0.2233 0.116 Uiso 1 1 calc R
C12A C 0.2270(10) 0.2514(12) 0.5443(7) 0.33(2) Uani 1 1 d D
H12A H 0.2184 0.3056 0.5116 0.400 Uiso 1 1 d R
H12B H 0.2193 0.2815 0.5789 0.400 Uiso 1 1 d R
F12 F 0.41019(9) -0.3952(3) 0.60098(15) 0.0444(9) Uani 1 1 d .
C12 C 0.44031(14) -0.3342(5) 0.6117(2) 0.0287(12) Uani 1 1 d .
C12B C 0.3024(3) -0.0720(8) 0.2483(4) 0.091(3) Uani 1 1 d .
H12C H 0.3197 -0.1259 0.2730 0.109 Uiso 1 1 calc R
H12D H 0.3074 -0.0687 0.2073 0.109 Uiso 1 1 calc R
C13A C 0.1960(4) 0.186(4) 0.5183(10) 0.38(3) Uani 1 1 d .
H13A H 0.1869 0.2412 0.4844 0.460 Uiso 1 1 calc R
H13B H 0.2067 0.1206 0.4992 0.460 Uiso 1 1 calc R
F13 F 0.46758(11) -0.5125(3) 0.65457(16) 0.0598(11) Uani 1 1 d .
C13 C 0.46909(17) -0.3963(5) 0.6379(2) 0.0376(15) Uani 1 1 d .
C13B C 0.3076(2) 0.0527(8) 0.2755(3) 0.075(2) Uani 1 1 d .
H13C H 0.3055 0.0484 0.3182 0.091 Uiso 1 1 calc R
H13D H 0.3313 0.0793 0.2753 0.091 Uiso 1 1 calc R
C14A C 0.1678(11) 0.133(3) 0.5200(13) 0.35(3) Uani 1 1 d .
H14A H 0.1509 0.1779 0.4897 0.424 Uiso 1 1 calc R
H14B H 0.1637 0.1586 0.5596 0.424 Uiso 1 1 calc R
F14 F 0.52968(10) -0.4018(3) 0.67260(17) 0.0626(11) Uani 1 1 d .
C14 C 0.50087(17) -0.3418(6) 0.6472(2) 0.0420(15) Uani 1 1 d .
C14B C 0.2830(2) 0.1448(6) 0.2435(3) 0.069(2) Uani 1 1 d .
H14C H 0.2596 0.1245 0.2482 0.083 Uiso 1 1 calc R
H14D H 0.2829 0.1429 0.1998 0.083 Uiso 1 1 calc R
C15A C 0.1531(5) 0.009(2) 0.5140(7) 0.234(13) Uani 1 1 d .
H15A H 0.1613 -0.0296 0.5540 0.281 Uiso 1 1 calc R
H15B H 0.1647 -0.0337 0.4857 0.281 Uiso 1 1 calc R
C15 C 0.50255(15) -0.2239(5) 0.6303(2) 0.0329(13) Uani 1 1 d .
F15 F 0.53307(8) -0.1682(3) 0.63808(15) 0.0502(9) Uani 1 1 d .
C15B C 0.2920(2) 0.2699(7) 0.2675(4) 0.075(2) Uani 1 1 d .
H15C H 0.2896 0.2732 0.3101 0.091 Uiso 1 1 calc R
H15D H 0.3164 0.2856 0.2673 0.091 Uiso 1 1 calc R
C16A C 0.1190(5) -0.021(3) 0.4964(8) 0.366(19) Uani 1 1 d .
H16A H 0.1173 -0.0999 0.5155 0.439 Uiso 1 1 calc R
H16B H 0.1073 0.0365 0.5186 0.439 Uiso 1 1 calc R
F16 F 0.47618(8) -0.0489(3) 0.58832(13) 0.0360(7) Uani 1 1 d .
C16 C 0.47236(14) -0.1650(4) 0.6046(2) 0.0256(11) Uani 1 1 d .
C16B C 0.2704(2) 0.3685(7) 0.2326(4) 0.076(2) Uani 1 1 d .
H16C H 0.2802 0.4469 0.2482 0.091 Uiso 1 1 calc R
H16D H 0.2719 0.3630 0.1896 0.091 Uiso 1 1 calc R
C17A C 0.0981(3) -0.0298(16) 0.4423(4) 0.173(7) Uani 1 1 d .
H17A H 0.0894 0.0522 0.4313 0.207 Uiso 1 1 calc R
H17B H 0.0782 -0.0778 0.4481 0.207 Uiso 1 1 calc R
C17B C 0.2339(2) 0.3651(8) 0.2360(3) 0.077(3) Uani 1 1 d .
H17C H 0.2325 0.3645 0.2791 0.092 Uiso 1 1 calc R
H17D H 0.2238 0.2891 0.2176 0.092 Uiso 1 1 calc R
C18A C 0.1084(3) -0.0795(11) 0.3880(4) 0.124(4) Uani 1 1 d .
H18A H 0.1007 -0.1641 0.3830 0.149 Uiso 1 1 calc R
H18B H 0.1338 -0.0795 0.3955 0.149 Uiso 1 1 calc R
C18B C 0.21203(18) 0.4726(7) 0.2036(3) 0.062(2) Uani 1 1 d .
H18C H 0.2199 0.5477 0.2256 0.075 Uiso 1 1 calc R
H18D H 0.2159 0.4805 0.1620 0.075 Uiso 1 1 calc R
C19A C 0.09474(19) -0.0146(7) 0.3306(3) 0.073(2) Uani 1 1 d .
H19A H 0.1006 0.0716 0.3362 0.087 Uiso 1 1 calc R
H19B H 0.0694 -0.0217 0.3203 0.087 Uiso 1 1 calc R
C19B C 0.17293(17) 0.4570(6) 0.2000(3) 0.0485(16) Uani 1 1 d .
H19C H 0.1601 0.5138 0.1697 0.058 Uiso 1 1 calc R
H19D H 0.1661 0.3747 0.1859 0.058 Uiso 1 1 calc R
C20A C 0.10913(18) -0.0632(6) 0.2784(3) 0.0555(19) Uani 1 1 d .
H20A H 0.0986 -0.1427 0.2670 0.067 Uiso 1 1 calc R
H20B H 0.1341 -0.0758 0.2931 0.067 Uiso 1 1 calc R
C20B C 0.16278(15) 0.4782(5) 0.2602(3) 0.0433(15) Uani 1 1 d .
H20C H 0.1644 0.5653 0.2691 0.052 Uiso 1 1 calc R
H20D H 0.1797 0.4371 0.2924 0.052 Uiso 1 1 calc R
C21 C 0.36883(14) -0.2667(5) 0.4225(2) 0.0306(12) Uani 1 1 d .
C22 C 0.36667(17) -0.2996(5) 0.3627(2) 0.0453(16) Uani 1 1 d .
H22A H 0.3822 -0.2657 0.3409 0.054 Uiso 1 1 calc R
C23 C 0.3426(2) -0.3801(6) 0.3350(3) 0.061(2) Uani 1 1 d .
H23A H 0.3414 -0.4019 0.2940 0.073 Uiso 1 1 calc R
C24 C 0.32007(19) -0.4296(6) 0.3659(3) 0.0569(19) Uani 1 1 d .
H24A H 0.3033 -0.4854 0.3463 0.068 Uiso 1 1 calc R
C25 C 0.32164(17) -0.3993(5) 0.4243(3) 0.0485(17) Uani 1 1 d .
H25A H 0.3061 -0.4343 0.4457 0.058 Uiso 1 1 calc R
C26 C 0.34604(15) -0.3170(5) 0.4532(2) 0.0396(14) Uani 1 1 d .
H26A H 0.3470 -0.2956 0.4941 0.048 Uiso 1 1 calc R
C31 C 0.44141(14) -0.2277(5) 0.4528(2) 0.0271(12) Uani 1 1 d .
C32 C 0.44432(15) -0.3523(5) 0.4507(2) 0.0364(14) Uani 1 1 d .
H32A H 0.4249 -0.4014 0.4511 0.044 Uiso 1 1 calc R
C33 C 0.47513(17) -0.4042(5) 0.4481(3) 0.0432(15) Uani 1 1 d .
H33A H 0.4767 -0.4891 0.4456 0.052 Uiso 1 1 calc R
C34 C 0.50405(15) -0.3346(5) 0.4489(2) 0.0384(14) Uani 1 1 d .
H34A H 0.5254 -0.3715 0.4481 0.046 Uiso 1 1 calc R
C35 C 0.50154(15) -0.2111(5) 0.4510(2) 0.0383(14) Uani 1 1 d .
H35A H 0.5211 -0.1626 0.4509 0.046 Uiso 1 1 calc R
C36 C 0.47026(14) -0.1577(5) 0.4531(2) 0.0320(13) Uani 1 1 d .
H36A H 0.4686 -0.0727 0.4549 0.038 Uiso 1 1 calc R
C41 C 0.40151(15) 0.0653(5) 0.6787(2) 0.0319(13) Uani 1 1 d .
C42 C 0.38909(19) 0.1296(5) 0.7224(3) 0.0524(18) Uani 1 1 d .
H42A H 0.3713 0.0968 0.7392 0.063 Uiso 1 1 calc R
C43 C 0.4027(2) 0.2411(6) 0.7413(3) 0.058(2) Uani 1 1 d .
H43A H 0.3936 0.2855 0.7701 0.069 Uiso 1 1 calc R
C44 C 0.42916(19) 0.2881(5) 0.7188(3) 0.0517(18) Uani 1 1 d .
H44A H 0.4389 0.3634 0.7329 0.062 Uiso 1 1 calc R
C45 C 0.44165(18) 0.2251(5) 0.6754(3) 0.0470(16) Uani 1 1 d .
H45A H 0.4600 0.2569 0.6596 0.056 Uiso 1 1 calc R
C46 C 0.42719(16) 0.1155(5) 0.6551(3) 0.0407(15) Uani 1 1 d .
H46A H 0.4352 0.0741 0.6241 0.049 Uiso 1 1 calc R
C51 C 0.40310(14) -0.1851(5) 0.7100(2) 0.0280(12) Uani 1 1 d .
C52 C 0.38951(15) -0.2989(5) 0.7102(2) 0.0353(14) Uani 1 1 d .
H52A H 0.3683 -0.3174 0.6833 0.042 Uiso 1 1 calc R
C53 C 0.40630(17) -0.3864(5) 0.7489(3) 0.0434(15) Uani 1 1 d .
H53A H 0.3966 -0.4643 0.7485 0.052 Uiso 1 1 calc R
C54 C 0.43667(18) -0.3619(6) 0.7876(3) 0.0494(18) Uani 1 1 d .
H54A H 0.4484 -0.4228 0.8133 0.059 Uiso 1 1 calc R
C55 C 0.45034(17) -0.2472(6) 0.7893(3) 0.0501(17) Uani 1 1 d .
H55A H 0.4711 -0.2285 0.8173 0.060 Uiso 1 1 calc R
C56 C 0.43375(15) -0.1602(5) 0.7502(2) 0.0385(14) Uani 1 1 d .
H56A H 0.4435 -0.0823 0.7509 0.046 Uiso 1 1 calc R
C61 C 0.06624(15) 0.2716(5) 0.1680(2) 0.0337(13) Uani 1 1 d .
F62 F 0.09326(10) 0.2373(3) 0.08741(16) 0.0613(11) Uani 1 1 d .
C62 C 0.06504(17) 0.2677(5) 0.1072(3) 0.0421(15) Uani 1 1 d .
F63 F 0.03697(12) 0.2886(4) 0.00338(16) 0.0827(14) Uani 1 1 d .
C63 C 0.03634(19) 0.2940(6) 0.0630(3) 0.0548(19) Uani 1 1 d .
F64 F -0.02158(12) 0.3491(5) 0.0369(2) 0.118(2) Uani 1 1 d .
C64 C 0.00633(19) 0.3230(7) 0.0798(3) 0.068(2) Uani 1 1 d .
C65 C 0.00591(17) 0.3285(8) 0.1394(3) 0.067(2) Uani 1 1 d .
F65 F -0.02264(12) 0.3589(6) 0.1567(2) 0.120(2) Uani 1 1 d .
F66 F 0.03299(9) 0.3086(4) 0.24101(15) 0.0616(11) Uani 1 1 d .
C66 C 0.03582(16) 0.3035(6) 0.1822(3) 0.0423(15) Uani 1 1 d .
C71 C 0.06065(15) -0.0103(5) 0.1639(3) 0.0379(14) Uani 1 1 d .
C72 C 0.05643(16) -0.0391(5) 0.1036(3) 0.0478(16) Uani 1 1 d .
H72A H 0.0760 -0.0437 0.0863 0.057 Uiso 1 1 calc R
C73 C 0.02455(18) -0.0615(6) 0.0678(3) 0.0571(18) Uiso 1 1 d .
H73A H 0.0221 -0.0825 0.0264 0.069 Uiso 1 1 calc R
C74 C -0.00372(18) -0.0528(6) 0.0933(3) 0.0542(17) Uiso 1 1 d .
H74A H -0.0259 -0.0660 0.0688 0.065 Uiso 1 1 calc R
C75 C -0.00048(19) -0.0259(6) 0.1523(3) 0.0572(18) Uiso 1 1 d .
H75A H -0.0203 -0.0218 0.1689 0.069 Uiso 1 1 calc R
C76 C 0.03172(17) -0.0040(5) 0.1889(3) 0.0480(16) Uiso 1 1 d .
H76A H 0.0340 0.0149 0.2305 0.058 Uiso 1 1 calc R
C81 C 0.13338(16) -0.0305(5) 0.1703(2) 0.0409(14) Uiso 1 1 d .
C82 C 0.15731(18) 0.0429(6) 0.1542(3) 0.0561(18) Uiso 1 1 d .
H82A H 0.1571 0.1265 0.1624 0.067 Uiso 1 1 calc R
C83 C 0.1822(2) -0.0042(7) 0.1256(3) 0.079(2) Uiso 1 1 d .
H83A H 0.1994 0.0462 0.1159 0.095 Uiso 1 1 calc R
C84 C 0.1813(3) -0.1239(8) 0.1118(4) 0.089(3) Uiso 1 1 d .
H84A H 0.1976 -0.1559 0.0910 0.107 Uiso 1 1 calc R
C85 C 0.1578(2) -0.1966(8) 0.1272(4) 0.081(2) Uiso 1 1 d .
H85A H 0.1582 -0.2796 0.1177 0.097 Uiso 1 1 calc R
C86 C 0.1329(2) -0.1537(6) 0.1568(3) 0.0619(19) Uiso 1 1 d .
H86A H 0.1163 -0.2058 0.1673 0.074 Uiso 1 1 calc R
C91 C 0.08905(16) 0.5352(5) 0.2228(3) 0.0424(15) Uiso 1 1 d .
C92 C 0.08512(17) 0.5438(6) 0.1613(3) 0.0510(17) Uiso 1 1 d .
H92A H 0.1007 0.5026 0.1422 0.061 Uiso 1 1 calc R
C93 C 0.0587(2) 0.6116(6) 0.1260(3) 0.063(2) Uiso 1 1 d .
H93A H 0.0560 0.6168 0.0833 0.076 Uiso 1 1 calc R
C94 C 0.0371(2) 0.6702(7) 0.1554(3) 0.071(2) Uiso 1 1 d .
H94A H 0.0186 0.7153 0.1322 0.086 Uiso 1 1 calc R
C95 C 0.0409(2) 0.6664(7) 0.2160(3) 0.073(2) Uiso 1 1 d .
H95A H 0.0258 0.7110 0.2349 0.087 Uiso 1 1 calc R
C96 C 0.06670(18) 0.5977(6) 0.2506(3) 0.0571(18) Uiso 1 1 d .
H96A H 0.0691 0.5933 0.2932 0.069 Uiso 1 1 calc R
C101 C 0.11729(16) 0.4445(5) 0.3429(3) 0.0441(15) Uiso 1 1 d .
C102 C 0.09998(17) 0.3610(6) 0.3699(3) 0.0510(17) Uiso 1 1 d .
H10E H 0.0890 0.2950 0.3469 0.061 Uiso 1 1 calc R
C103 C 0.09843(19) 0.3724(6) 0.4305(3) 0.064(2) Uiso 1 1 d .
H10F H 0.0865 0.3144 0.4487 0.077 Uiso 1 1 calc R
C104 C 0.1140(2) 0.4660(7) 0.4632(4) 0.080(2) Uiso 1 1 d .
H10G H 0.1130 0.4721 0.5046 0.096 Uiso 1 1 calc R
C105 C 0.1305(2) 0.5496(9) 0.4391(4) 0.098(3) Uiso 1 1 d .
H10H H 0.1410 0.6148 0.4632 0.118 Uiso 1 1 calc R
C106 C 0.1327(2) 0.5420(7) 0.3767(3) 0.074(2) Uiso 1 1 d .
H10I H 0.1444 0.6018 0.3589 0.089 Uiso 1 1 calc R

loop_
_atom_site_aniso_label
_atom_site_aniso_U_11
_atom_site_aniso_U_22
_atom_site_aniso_U_33
_atom_site_aniso_U_23
_atom_site_aniso_U_13
_atom_site_aniso_U_12
Pt1 0.02246(11) 0.03062(12) 0.01774(9) 0.00033(8) 0.00308(7) -0.00024(9)
P1 0.0275(7) 0.0325(8) 0.0184(6) -0.0019(5) 0.0045(5) -0.0030(6)
Pt2 0.02204(11) 0.03526(13) 0.03438(11) 0.00315(9) 0.00142(9) 0.00127(10)
P2 0.0275(7) 0.0340(8) 0.0193(6) 0.0013(5) 0.0058(5) 0.0014(6)
C1A 0.036(3) 0.047(4) 0.022(2) 0.003(2) 0.007(2) 0.009(3)
C1B 0.024(3) 0.062(4) 0.030(3) 0.004(3) 0.009(2) 0.002(3)
C1 0.029(3) 0.037(3) 0.024(2) 0.000(2) 0.006(2) -0.004(3)
C2A 0.036(3) 0.037(3) 0.027(3) 0.003(2) 0.010(2) 0.002(3)
C2 0.034(3) 0.046(4) 0.025(3) 0.005(2) 0.007(2) 0.001(3)
C2B 0.028(3) 0.063(4) 0.048(3) 0.009(3) 0.012(3) 0.002(3)
P3 0.0270(8) 0.0345(8) 0.0444(8) 0.0052(7) 0.0018(6) -0.0003(7)
C3A 0.062(4) 0.034(3) 0.034(3) 0.009(2) 0.007(3) 0.003(3)
C3 0.029(3) 0.044(3) 0.026(3) 0.000(2) 0.003(2) 0.007(3)
C3B 0.040(4) 0.081(6) 0.083(5) 0.020(4) -0.001(4) -0.020(4)
C4A 0.070(5) 0.037(4) 0.056(4) 0.010(3) 0.022(4) 0.006(4)
P4 0.0299(8) 0.0405(9) 0.0375(8) -0.0016(7) 0.0061(6) 0.0009(7)
C4 0.035(3) 0.047(4) 0.038(3) 0.005(3) 0.009(3) 0.002(3)
C4B 0.062(6) 0.102(7) 0.167(11) 0.060(7) -0.046(7) -0.042(6)
C5A 0.055(4) 0.034(3) 0.063(4) -0.007(3) 0.021(3) -0.011(3)
C5 0.031(3) 0.047(4) 0.044(3) 0.002(3) 0.006(3) 0.000(3)
C5B 0.299(19) 0.087(7) 0.070(7) -0.005(6) -0.008(9) -0.093(10)
C6A 0.058(5) 0.066(5) 0.053(4) 0.005(3) 0.018(4) 0.012(4)
C6 0.032(3) 0.042(4) 0.037(3) 0.002(3) 0.001(3) 0.003(3)
C6B 0.155(12) 0.107(8) 0.088(7) 0.005(6) 0.022(7) -0.054(8)
C7A 0.051(5) 0.098(6) 0.061(5) -0.015(4) 0.017(4) -0.006(5)
C7 0.027(3) 0.040(3) 0.040(3) 0.004(3) 0.002(3) 0.002(3)
C7B 0.073(7) 0.101(7) 0.108(8) 0.005(6) -0.010(6) -0.018(6)
C8A 0.075(9) 0.116(10) 0.066(6) 0.011(7) 0.023(6) 0.033(8)
C8C 0.075(9) 0.116(10) 0.066(6) 0.011(7) 0.023(6) 0.033(8)
C8 0.038(4) 0.035(3) 0.040(3) 0.005(3) 0.007(3) 0.001(3)
C8B 0.072(6) 0.080(6) 0.112(8) 0.009(6) 0.017(6) -0.014(5)
C9A 0.062(7) 0.252(16) 0.168(12) 0.098(11) 0.060(8) 0.043(9)
C9B 0.114(9) 0.081(6) 0.076(6) -0.010(5) -0.013(6) -0.011(6)
C10A 0.109(11) 0.259(18) 0.104(9) -0.024(10) -0.002(8) 0.075(11)
C10B 0.085(7) 0.079(6) 0.081(6) -0.010(5) 0.013(5) 0.016(5)
C11A 0.27(2) 0.089(9) 0.091(10) 0.006(8) 0.039(12) 0.062(12)
C11C 0.27(2) 0.089(9) 0.091(10) 0.006(8) 0.039(12) 0.062(12)
C11 0.025(3) 0.027(3) 0.021(2) -0.001(2) 0.006(2) 0.002(2)
C11B 0.143(11) 0.078(6) 0.071(6) -0.018(5) 0.027(6) 0.030(7)
C12A 0.79(7) 0.109(14) 0.073(10) -0.012(9) 0.04(2) 0.08(2)
F12 0.049(2) 0.0343(19) 0.051(2) -0.0065(15) 0.0139(17) -0.0117(17)
C12 0.027(3) 0.032(3) 0.028(3) -0.003(2) 0.009(2) -0.006(3)
C12B 0.106(8) 0.085(7) 0.089(7) 0.007(5) 0.038(6) 0.028(6)
C13A 0.078(11) 0.91(8) 0.160(16) -0.28(3) 0.026(10) 0.04(2)
F13 0.087(3) 0.0233(18) 0.073(2) 0.0119(17) 0.025(2) 0.0117(19)
C13 0.058(4) 0.027(3) 0.032(3) 0.003(2) 0.018(3) 0.013(3)
C13B 0.060(5) 0.100(7) 0.071(5) 0.010(5) 0.024(4) 0.016(5)
C14A 0.54(8) 0.36(5) 0.16(2) -0.09(3) 0.09(4) 0.12(5)
F14 0.056(3) 0.058(2) 0.067(2) 0.0127(19) -0.001(2) 0.032(2)
C14 0.046(4) 0.046(4) 0.031(3) 0.009(3) 0.002(3) 0.015(3)
C14B 0.078(6) 0.074(5) 0.057(4) 0.000(4) 0.018(4) 0.026(5)
C15A 0.130(14) 0.47(4) 0.083(10) 0.081(18) -0.026(9) 0.07(2)
C15 0.028(3) 0.042(3) 0.029(3) 0.003(2) 0.006(2) -0.001(3)
F15 0.0264(19) 0.063(2) 0.059(2) 0.0035(18) 0.0036(16) -0.0026(18)
C15B 0.080(6) 0.086(6) 0.064(5) 0.002(4) 0.025(5) 0.010(5)
C16A 0.25(3) 0.56(4) 0.21(2) -0.17(2) -0.123(19) 0.19(3)
F16 0.0310(18) 0.0326(18) 0.0447(18) 0.0071(14) 0.0090(14) -0.0039(15)
C16 0.032(3) 0.022(3) 0.024(2) 0.006(2) 0.008(2) 0.004(2)
C16B 0.052(5) 0.102(7) 0.073(5) -0.010(5) 0.016(4) -0.002(5)
C17A 0.090(9) 0.37(2) 0.056(6) 0.033(9) 0.017(6) -0.054(11)
C17B 0.046(5) 0.116(7) 0.066(5) 0.024(5) 0.006(4) -0.002(5)
C18A 0.087(8) 0.213(12) 0.070(6) 0.059(7) 0.013(5) 0.011(8)
C18B 0.058(5) 0.081(5) 0.055(4) -0.007(4) 0.027(4) -0.018(4)
C19A 0.057(5) 0.101(6) 0.060(4) 0.028(4) 0.013(4) -0.019(5)
C19B 0.050(4) 0.052(4) 0.047(4) 0.006(3) 0.017(3) -0.003(3)
C20A 0.052(4) 0.056(4) 0.052(4) 0.017(3) -0.002(3) -0.007(4)
C20B 0.035(3) 0.041(4) 0.055(4) -0.007(3) 0.011(3) -0.006(3)
C21 0.030(3) 0.032(3) 0.026(3) 0.000(2) 0.000(2) 0.000(3)
C22 0.057(4) 0.049(4) 0.030(3) -0.009(3) 0.011(3) -0.011(3)
C23 0.075(6) 0.068(5) 0.036(3) -0.021(3) 0.000(3) -0.020(4)
C24 0.060(5) 0.047(4) 0.054(4) -0.015(3) -0.007(4) -0.014(4)
C25 0.046(4) 0.047(4) 0.051(4) -0.003(3) 0.008(3) -0.015(3)
C26 0.040(4) 0.044(4) 0.034(3) 0.000(3) 0.006(3) -0.014(3)
C31 0.033(3) 0.031(3) 0.015(2) -0.001(2) 0.001(2) 0.000(3)
C32 0.030(3) 0.038(4) 0.040(3) 0.002(3) 0.007(3) -0.005(3)
C33 0.048(4) 0.035(4) 0.046(3) 0.008(3) 0.008(3) 0.005(3)
C34 0.032(3) 0.038(4) 0.046(3) 0.004(3) 0.011(3) 0.011(3)
C35 0.031(3) 0.050(4) 0.034(3) 0.003(3) 0.009(2) -0.004(3)
C36 0.033(3) 0.032(3) 0.031(3) -0.001(2) 0.008(2) -0.001(3)
C41 0.043(4) 0.028(3) 0.024(3) 0.002(2) 0.005(2) 0.004(3)
C42 0.077(5) 0.048(4) 0.042(3) -0.005(3) 0.032(3) -0.009(4)
C43 0.087(6) 0.049(4) 0.044(4) -0.012(3) 0.030(4) -0.006(4)
C44 0.071(5) 0.033(4) 0.048(4) -0.011(3) 0.008(4) -0.004(4)
C45 0.059(5) 0.034(3) 0.050(4) -0.003(3) 0.016(3) -0.006(3)
C46 0.048(4) 0.033(3) 0.046(3) -0.006(3) 0.021(3) 0.001(3)
C51 0.034(3) 0.029(3) 0.023(2) 0.000(2) 0.009(2) 0.000(3)
C52 0.040(4) 0.038(3) 0.030(3) 0.005(2) 0.012(2) 0.003(3)
C53 0.055(4) 0.036(4) 0.044(3) 0.007(3) 0.021(3) 0.007(3)
C54 0.061(5) 0.058(4) 0.035(3) 0.017(3) 0.023(3) 0.031(4)
C55 0.045(4) 0.066(5) 0.034(3) 0.003(3) -0.002(3) 0.007(4)
C56 0.043(4) 0.038(3) 0.032(3) 0.002(2) 0.005(3) -0.002(3)
C61 0.028(3) 0.029(3) 0.041(3) 0.000(2) 0.001(2) 0.002(3)
F62 0.051(3) 0.090(3) 0.044(2) 0.0070(19) 0.0126(18) 0.017(2)
C62 0.038(4) 0.044(4) 0.042(3) -0.001(3) 0.003(3) 0.013(3)
F63 0.089(4) 0.118(4) 0.033(2) -0.003(2) -0.004(2) 0.029(3)
C63 0.060(5) 0.059(4) 0.040(3) -0.002(3) -0.001(3) 0.015(4)
F64 0.065(3) 0.205(6) 0.065(3) -0.005(3) -0.027(2) 0.063(4)
C64 0.050(5) 0.092(6) 0.049(4) -0.005(4) -0.016(3) 0.032(5)
C65 0.030(4) 0.101(6) 0.068(5) 0.005(4) 0.005(3) 0.030(4)
F65 0.040(3) 0.230(7) 0.087(3) 0.003(4) 0.008(2) 0.060(4)
F66 0.040(2) 0.101(3) 0.045(2) 0.003(2) 0.0098(17) 0.016(2)
C66 0.032(3) 0.052(4) 0.041(3) -0.001(3) 0.005(3) 0.002(3)
C71 0.033(3) 0.031(3) 0.046(3) 0.006(3) 0.000(3) 0.002(3)
C72 0.037(4) 0.056(4) 0.049(4) 0.011(3) 0.005(3) -0.006(3)

loop_
_atom_type_symbol
_atom_type_description
_atom_type_scat_dispersion_real
_atom_type_scat_dispersion_imag
_atom_type_scat_source
C C 0.0033 0.0016 'International Tables Vol C Tables 4.2.6.8 and 6.1.1.4'
H H 0.0000 0.0000 'International Tables Vol C Tables 4.2.6.8 and 6.1.1.4'
F F 0.0171 0.0103 'International Tables Vol C Tables 4.2.6.8 and 6.1.1.4'
P P 0.1023 0.0942 'International Tables Vol C Tables 4.2.6.8 and 6.1.1.4'
Pt Pt -1.7033 8.3905 'International Tables Vol C Tables 4.2.6.8 and 6.1.1.4'

loop_
_geom_angle_atom_site_label_1
_geom_angle_atom_site_label_2
_geom_angle_atom_site_label_3
_geom_angle
C1 Pt1 C11 177.69(19)
C1 Pt1 P1 85.26(15)
C11 Pt1 P1 92.44(13)
C1 Pt1 P2 89.27(15)
C11 Pt1 P2 93.02(13)
P1 Pt1 P2 174.33(5)
C1 Pt1 Pt2 12.83(14)
C11 Pt1 Pt2 165.33(13)
P1 Pt1 Pt2 76.38(4)
P2 Pt1 Pt2 97.99(4)
C31 P1 C21 103.6(2)
C31 P1 C1A 107.8(2)
C21 P1 C1A 104.3(2)
C31 P1 Pt1 116.30(15)
C21 P1 Pt1 111.61(19)
C1A P1 Pt1 112.17(17)
C8 Pt2 C61 176.8(2)
C8 Pt2 P3 89.10(17)
C61 Pt2 P3 90.87(15)
C8 Pt2 P4 85.99(17)
C61 Pt2 P4 94.22(15)
P3 Pt2 P4 174.02(5)
C8 Pt2 Pt1 7.53(17)
C61 Pt2 Pt1 170.23(16)
P3 Pt2 Pt1 82.99(4)
P4 Pt2 Pt1 92.37(4)
C41 P2 C51 105.3(2)
C41 P2 C1B 103.6(3)
C51 P2 C1B 107.7(3)
C41 P2 Pt1 111.78(18)
C51 P2 Pt1 114.07(17)
C1B P2 Pt1 113.56(17)
C2A C1A P1 115.3(3)
C2B C1B P2 117.2(4)
C2 C1 Pt1 174.6(5)
C1A C2A C3A 111.9(4)
C1 C2 C3 176.4(6)
C1B C2B C3B 111.0(5)
C81 P3 C71 104.8(3)
C81 P3 C20A 102.9(3)
C71 P3 C20A 106.9(3)
C81 P3 Pt2 113.7(2)
C71 P3 Pt2 114.79(19)
C20A P3 Pt2 112.7(2)
C4A C3A C2A 114.6(5)
C4 C3 C2 176.6(7)
C4B C3B C2B 114.9(7)
C5A C4A C3A 114.5(5)
C101 P4 C91 104.9(3)
C101 P4 C20B 105.3(3)
C91 P4 C20B 107.6(3)
C101 P4 Pt2 111.6(2)
C91 P4 Pt2 114.6(2)
C20B P4 Pt2 112.3(2)
C3 C4 C5 175.8(7)
C5B C4B C3B 120.9(9)
C6A C5A C4A 115.0(6)
C6 C5 C4 175.5(7)
C4B C5B C6B 119.1(10)
C5A C6A C7A 114.7(6)
C5 C6 C7 179.1(7)
C5B C6B C7B 111.3(9)
C8C C7A C6A 117.6(14)
C8C C7A C8A 47.3(12)
C6A C7A C8A 116.6(7)
C8 C7 C6 179.3(7)
C8B C7B C6B 113.8(9)
C8C C8A C9A 67.6(9)
C8C C8A C7A 64.2(8)
C9A C8A C7A 116.5(9)
C8A C8C C9A 61.8(10)
C8A C8C C7A 68.4(11)
C9A C8C C7A 115.4(15)
C7 C8 Pt2 175.2(6)
C7B C8B C9B 117.3(9)
C8A C9A C10A 134.8(12)
C8A C9A C8C 50.7(12)
C10A C9A C8C 137.1(15)
C8A C9A C11A 92.7(14)
C10A C9A C11A 53.0(10)
C8C C9A C11A 138(2)
C10B C9B C8B 111.7(7)
C9A C10A C11A 78.5(16)
C9A C10A C11C 118.7(13)
C11A C10A C11C 77(2)
C11B C10B C9B 111.2(8)
C10A C11A C12A 93.5(18)
C10A C11A C11C 52.3(11)
C12A C11A C11C 50.7(12)
C10A C11A C9A 48.5(10)
C12A C11A C9A 136(2)
C11C C11A C9A 85.4(14)
C12A C11C C10A 92.6(14)
C12A C11C C11A 51.5(11)
C10A C11C C11A 50.5(10)
C16 C11 C12 114.2(5)
C16 C11 Pt1 123.0(4)
C12 C11 Pt1 122.8(4)
C10B C11B C12B 111.2(8)
C13A C12A C11A 157(3)
C13A C12A C11C 114(2)
C11A C12A C11C 78(2)
F12 C12 C13 117.0(5)
F12 C12 C11 119.0(5)
C13 C12 C11 123.9(5)
C13B C12B C11B 117.3(8)
C14A C13A C12A 154(2)
F13 C13 C12 121.5(6)
F13 C13 C14 118.2(5)
C12 C13 C14 120.2(5)
C14B C13B C12B 114.5(7)
C13A C14A C15A 139(4)
F14 C14 C15 120.3(6)
F14 C14 C13 121.2(5)
C15 C14 C13 118.5(5)
C13B C14B C15B 112.2(7)
C14A C15A C16A 126(3)
F15 C15 C14 120.2(5)
F15 C15 C16 121.2(5)
C14 C15 C16 118.6(5)
C16B C15B C14B 114.7(7)
C17A C16A C15A 132(2)
F16 C16 C11 120.4(4)
F16 C16 C15 115.1(5)
C11 C16 C15 124.5(5)
C17B C16B C15B 114.3(7)
C16A C17A C18A 124.1(15)
C16B C17B C18B 114.3(7)
C17A C18A C19A 115.3(10)
C19B C18B C17B 112.9(6)
C18A C19A C20A 112.2(7)
C20B C19B C18B 113.4(5)
C19A C20A P3 116.3(5)
C19B C20B P4 115.4(4)
C26 C21 C22 118.4(5)
C26 C21 P1 120.1(4)
C22 C21 P1 121.5(5)
C23 C22 C21 120.7(6)
C22 C23 C24 120.3(6)
C25 C24 C23 120.2(6)
C24 C25 C26 120.1(6)
C21 C26 C25 120.2(5)
C36 C31 C32 119.0(5)
C36 C31 P1 121.2(4)
C32 C31 P1 119.7(4)
C33 C32 C31 120.2(6)
C32 C33 C34 121.0(6)
C35 C34 C33 119.4(6)
C34 C35 C36 119.9(6)
C31 C36 C35 120.5(5)
C46 C41 C42 118.5(5)
C46 C41 P2 119.0(4)
C42 C41 P2 122.5(5)
C43 C42 C41 120.2(6)
C44 C43 C42 120.5(6)
C43 C44 C45 119.7(6)
C44 C45 C46 119.6(6)
C41 C46 C45 121.4(6)
C52 C51 C56 118.3(5)
C52 C51 P2 120.1(4)
C56 C51 P2 121.0(4)
C51 C52 C53 120.9(6)
C54 C53 C52 120.5(6)
C53 C54 C55 119.6(6)
C54 C55 C56 119.9(6)
C51 C56 C55 120.8(6)
C66 C61 C62 113.9(5)
C66 C61 Pt2 123.3(4)
C62 C61 Pt2 122.8(5)
F62 C62 C63 115.9(6)
F62 C62 C61 119.7(5)
C63 C62 C61 124.4(6)
F63 C63 C62 121.3(7)
F63 C63 C64 119.5(6)
C62 C63 C64 119.1(6)
F64 C64 C65 121.5(7)
F64 C64 C63 119.3(7)
C65 C64 C63 119.2(6)
F65 C65 C64 120.2(6)
F65 C65 C66 120.5(7)
C64 C65 C66 119.3(7)
F66 C66 C61 120.4(5)
F66 C66 C65 115.5(6)
C61 C66 C65 124.0(6)
C72 C71 C76 118.8(5)
C72 C71 P3 121.8(5)
C76 C71 P3 119.2(5)
C73 C72 C71 121.7(7)
C72 C73 C74 118.5(7)
C75 C74 C73 121.3(7)
C74 C75 C76 120.5(7)
C71 C76 C75 119.2(6)
C82 C81 C86 120.2(6)
C82 C81 P3 120.1(5)
C86 C81 P3 119.6(5)
C81 C82 C83 120.4(7)
C84 C83 C82 119.1(9)
C85 C84 C83 120.9(10)
C84 C85 C86 121.9(9)
C81 C86 C85 117.4(7)
C92 C91 C96 119.0(6)
C92 C91 P4 118.8(5)
C96 C91 P4 121.8(5)
C91 C92 C93 121.7(7)
C94 C93 C92 117.1(7)
C95 C94 C93 122.7(8)
C94 C95 C96 119.9(8)
C95 C96 C91 119.6(7)
C102 C101 C106 119.2(6)
C102 C101 P4 120.1(5)
C106 C101 P4 120.7(5)
C101 C102 C103 120.6(6)
C104 C103 C102 119.9(8)
C105 C104 C103 121.9(9)
C104 C105 C106 120.3(9)
C101 C106 C105 118.1(8)

loop_
_geom_bond_atom_site_label_1
_geom_bond_atom_site_label_2
_geom_bond_distance
Pt1 C1 1.977(5)
Pt1 C11 2.079(5)
Pt1 P1 2.2946(13)
Pt1 P2 2.3033(14)
Pt1 Pt2 12.781(4)
P1 C31 1.817(6)
P1 C21 1.823(5)
P1 C1A 1.828(5)
Pt2 C8 1.993(6)
Pt2 C61 2.060(5)
Pt2 P3 2.2992(16)
Pt2 P4 2.3041(16)
P2 C41 1.807(5)
P2 C51 1.812(5)
P2 C1B 1.830(5)
C1A C2A 1.526(7)
C1B C2B 1.505(8)
C1 C2 1.223(7)
C2A C3A 1.532(7)
C2 C3 1.362(7)
C2B C3B 1.510(9)
P3 C81 1.810(6)
P3 C71 1.829(6)
P3 C20A 1.827(6)
C3A C4A 1.532(8)
C3 C4 1.192(7)
C3B C4B 1.492(10)
C4A C5A 1.521(8)
P4 C101 1.820(6)
P4 C91 1.825(6)
P4 C20B 1.831(6)
C4 C5 1.372(8)
C4B C5B 1.327(13)
C5A C6A 1.495(9)
C5 C6 1.207(8)
C5B C6B 1.527(12)
C6A C7A 1.504(9)
C6 C7 1.360(7)
C6B C7B 1.536(12)
C7A C8C 1.455(16)
C7A C8A 1.502(10)
C7 C8 1.211(7)
C7B C8B 1.433(11)
C8A C8C 1.19(3)
C8A C9A 1.353(11)
C8C C9A 1.420(16)
C8B C9B 1.582(11)
C9A C10A 1.416(13)
C9A C11A 1.85(3)
C9B C10B 1.526(12)
C10A C11A 1.509(19)
C10A C11C 1.548(14)
C10B C11B 1.501(11)
C11A C12A 1.53(2)
C11A C11C 1.91(4)
C11C C12A 1.510(16)
C11 C16 1.374(7)
C11 C12 1.370(7)
C11B C12B 1.522(12)
C12A C13A 1.45(4)
F12 C12 1.356(6)
C12 C13 1.361(8)
C12B C13B 1.516(11)
C13A C14A 1.28(5)
F13 C13 1.354(6)
C13 C14 1.380(9)
C13B C14B 1.496(9)
C14A C15A 1.49(4)
F14 C14 1.346(6)
C14 C15 1.374(8)
C14B C15B 1.512(9)
C15A C16A 1.37(3)
C15 F15 1.344(6)
C15 C16 1.384(7)
C15B C16B 1.509(10)
C16A C17A 1.326(16)
F16 C16 1.363(5)
C16B C17B 1.475(10)
C17A C18A 1.486(14)
C17B C18B 1.568(9)
C18A C19A 1.485(10)
C18B C19B 1.555(9)
C19A C20A 1.520(9)
C19B C20B 1.521(8)
C21 C26 1.378(8)
C21 C22 1.388(7)
C22 C23 1.364(8)
C23 C24 1.370(10)
C24 C25 1.352(9)
C25 C26 1.392(8)
C31 C36 1.390(7)
C31 C32 1.395(7)
C32 C33 1.372(8)
C33 C34 1.388(8)
C34 C35 1.382(8)
C35 C36 1.393(8)
C41 C46 1.375(8)
C41 C42 1.396(8)
C42 C43 1.386(8)
C43 C44 1.374(10)
C44 C45 1.385(8)
C45 C46 1.386(7)
C51 C52 1.380(7)
C51 C56 1.385(7)
C52 C53 1.384(7)
C53 C54 1.360(9)
C54 C55 1.387(8)
C55 C56 1.381(8)
C61 C66 1.368(8)
C61 C62 1.367(8)
F62 C62 1.343(7)
C62 C63 1.379(8)
F63 C63 1.357(7)
C63 C64 1.371(10)
F64 C64 1.340(7)
C64 C65 1.354(10)
C65 F65 1.327(8)
C65 C66 1.392(8)
F66 C66 1.363(7)
C71 C72 1.377(8)
C71 C76 1.394(8)
C72 C73 1.374(8)
C73 C74 1.378(9)
C74 C75 1.347(9)
C75 C76 1.392(8)
C81 C82 1.367(9)
C81 C86 1.406(8)
C82 C83 1.399(10)
C83 C84 1.369(10)
C84 C85 1.341(11)
C85 C86 1.400(10)
C91 C92 1.370(8)
C91 C96 1.386(9)
C92 C93 1.397(9)
C93 C94 1.367(10)
C94 C95 1.347(10)
C95 C96 1.384(10)
C101 C102 1.379(8)
C101 C106 1.393(9)
C102 C103 1.392(9)
C103 C104 1.349(10)
C104 C105 1.327(11)
C105 C106 1.438(11)

loop_
_geom_torsion_atom_site_label_1
_geom_torsion_atom_site_label_2
_geom_torsion_atom_site_label_3
_geom_torsion_atom_site_label_4
_geom_torsion
C1 Pt1 P1 C31 171.0(2)
C11 Pt1 P1 C31 -9.2(2)
P2 Pt1 P1 C31 -173.4(5)
Pt2 Pt1 P1 C31 -179.6(2)
C1 Pt1 P1 C21 -70.4(2)
C11 Pt1 P1 C21 109.3(2)
P2 Pt1 P1 C21 -54.8(6)
Pt2 Pt1 P1 C21 -61.05(18)
C1 Pt1 P1 C1A 46.2(3)
C11 Pt1 P1 C1A -134.0(2)
P2 Pt1 P1 C1A 61.8(6)
Pt2 Pt1 P1 C1A 55.6(2)
C1 Pt1 Pt2 C8 -16.1(15)
C11 Pt1 Pt2 C8 169.8(14)
P1 Pt1 Pt2 C8 -149.0(13)
P2 Pt1 Pt2 C8 31.6(13)
C1 Pt1 Pt2 C61 148.5(11)
C11 Pt1 Pt2 C61 -25.6(11)
P1 Pt1 Pt2 C61 15.5(9)
P2 Pt1 Pt2 C61 -163.8(9)
C1 Pt1 Pt2 P3 -160.1(7)
C11 Pt1 Pt2 P3 25.8(6)
P1 Pt1 Pt2 P3 66.91(6)
P2 Pt1 Pt2 P3 -112.47(6)
C1 Pt1 Pt2 P4 16.1(7)
C11 Pt1 Pt2 P4 -158.0(6)
P1 Pt1 Pt2 P4 -116.87(5)
P2 Pt1 Pt2 P4 63.75(5)
C1 Pt1 P2 C41 -86.4(2)
C11 Pt1 P2 C41 93.9(2)
P1 Pt1 P2 C41 -102.0(5)
Pt2 Pt1 P2 C41 -95.87(19)
C1 Pt1 P2 C51 154.3(2)
C11 Pt1 P2 C51 -25.4(2)
P1 Pt1 P2 C51 138.7(5)
Pt2 Pt1 P2 C51 144.9(2)
C1 Pt1 P2 C1B 30.4(3)
C11 Pt1 P2 C1B -149.3(3)
P1 Pt1 P2 C1B 14.8(6)
Pt2 Pt1 P2 C1B 20.9(2)
C31 P1 C1A C2A -90.5(4)
C21 P1 C1A C2A 159.8(4)
Pt1 P1 C1A C2A 38.8(5)
C41 P2 C1B C2B 168.6(4)
C51 P2 C1B C2B -80.2(5)
Pt1 P2 C1B C2B 47.1(5)
C11 Pt1 C1 C2 11(9)
P1 Pt1 C1 C2 17(5)
P2 Pt1 C1 C2 -162(5)
Pt2 Pt1 C1 C2 -29(5)
P1 C1A C2A C3A -159.1(4)
Pt1 C1 C2 C3 29(14)
P2 C1B C2B C3B -159.8(5)
C8 Pt2 P3 C81 -68.7(3)
C61 Pt2 P3 C81 108.1(3)
P4 Pt2 P3 C81 -103.5(6)
Pt1 Pt2 P3 C81 -64.3(2)
C8 Pt2 P3 C71 170.6(3)
C61 Pt2 P3 C71 -12.6(3)
P4 Pt2 P3 C71 135.8(6)
Pt1 Pt2 P3 C71 175.0(2)
C8 Pt2 P3 C20A 47.9(3)
C61 Pt2 P3 C20A -135.3(3)
P4 Pt2 P3 C20A 13.1(7)
Pt1 Pt2 P3 C20A 52.3(3)
C1A C2A C3A C4A 179.6(5)
C1 C2 C3 C4 18(19)
C1B C2B C3B C4B 172.7(7)
C2A C3A C4A C5A -61.1(8)
C8 Pt2 P4 C101 -66.1(3)
C61 Pt2 P4 C101 117.1(3)
P3 Pt2 P4 C101 -31.2(6)
Pt1 Pt2 P4 C101 -70.1(2)
C8 Pt2 P4 C91 174.9(3)
C61 Pt2 P4 C91 -1.9(3)
P3 Pt2 P4 C91 -150.2(6)
Pt1 Pt2 P4 C91 170.9(2)
C8 Pt2 P4 C20B 51.8(3)
C61 Pt2 P4 C20B -125.0(3)
P3 Pt2 P4 C20B 86.7(6)
Pt1 Pt2 P4 C20B 47.8(2)
C2 C3 C4 C5 15(19)
C2B C3B C4B C5B -87.1(13)
C3A C4A C5A C6A -60.5(8)
C3 C4 C5 C6 -1(17)
C3B C4B C5B C6B -174.9(10)
C4A C5A C6A C7A -178.6(6)
C4 C5 C6 C7 -14(51)
C4B C5B C6B C7B -164.0(12)
C5A C6A C7A C8C 139.4(13)
C5A C6A C7A C8A -167.0(7)
C5 C6 C7 C8 -110(73)
C5B C6B C7B C8B -83.5(12)
C6A C7A C8A C8C -104.2(18)
C8C C7A C8A C9A 44.4(15)
C6A C7A C8A C9A -59.7(14)
C7A C8A C8C C9A 137.4(14)
C9A C8A C8C C7A -137.4(14)
C6A C7A C8C C8A 101.8(16)
C6A C7A C8C C9A 60(3)
C8A C7A C8C C9A -41.3(15)
C6 C7 C8 Pt2 6(77)
C61 Pt2 C8 C7 16(9)
P3 Pt2 C8 C7 106(7)
P4 Pt2 C8 C7 -78(7)
Pt1 Pt2 C8 C7 70(6)
C6B C7B C8B C9B 168.3(8)
C8C C8A C9A C10A -121(2)
C7A C8A C9A C10A -164.4(15)
C7A C8A C9A C8C -43.0(15)
C8C C8A C9A C11A -158(2)
C7A C8A C9A C11A 159.0(18)
C7A C8C C9A C8A 44.2(16)
C8A C8C C9A C10A 117.2(19)
C7A C8C C9A C10A 161.4(16)
C8A C8C C9A C11A 34(3)
C7A C8C C9A C11A 78(4)
C7B C8B C9B C10B -72.8(10)
C8A C9A C10A C11A -48(3)
C8C C9A C10A C11A -124(3)
C8A C9A C10A C11C -116.5(19)
C8C C9A C10A C11C 168(2)
C11A C9A C10A C11C -68(2)
C8B C9B C10B C11B -177.7(7)
C9A C10A C11A C12A -155(3)
C11C C10A C11A C12A -32(2)
C9A C10A C11A C11C -123.3(14)
C11C C10A C11A C9A 123.3(14)
C8A C9A C11A C10A 148.1(18)
C8C C9A C11A C10A 122(2)
C8A C9A C11A C12A -175(5)
C10A C9A C11A C12A 37(4)
C8C C9A C11A C12A 159(4)
C8A C9A C11A C11C -170.3(16)
C10A C9A C11A C11C 41.6(9)
C8C C9A C11A C11C 163.9(18)
C9A C10A C11C C12A 101.3(17)
C11A C10A C11C C12A 32(2)
C9A C10A C11C C11A 69(2)
C10A C11A C11C C12A -137(3)
C9A C11A C11C C12A -176(3)
C12A C11A C11C C10A 137(3)
C9A C11A C11C C10A -38.9(10)
C1 Pt1 C11 C16 90(5)
P1 Pt1 C11 C16 84.8(4)
P2 Pt1 C11 C16 -96.8(4)
Pt2 Pt1 C11 C16 124.6(5)
C1 Pt1 C11 C12 -89(5)
P1 Pt1 C11 C12 -94.7(4)
P2 Pt1 C11 C12 83.7(4)
Pt2 Pt1 C11 C12 -54.9(8)
C9B C10B C11B C12B 173.8(7)
C10A C11A C12A C13A 155(5)
C11C C11A C12A C13A 123(6)
C9A C11A C12A C13A 129(4)
C10A C11A C12A C11C 33(2)
C9A C11A C12A C11C 6(4)
C10A C11C C12A C13A 169.3(19)
C11A C11C C12A C13A -159(3)
C10A C11C C12A C11A -32(2)
C16 C11 C12 F12 -176.3(4)
Pt1 C11 C12 F12 3.3(6)
C16 C11 C12 C13 2.6(7)
Pt1 C11 C12 C13 -177.9(4)
C10B C11B C12B C13B -61.0(10)
C11A C12A C13A C14A 111(10)
C11C C12A C13A C14A -133(9)
F12 C12 C13 F13 -2.4(7)
C11 C12 C13 F13 178.7(5)
F12 C12 C13 C14 176.6(5)
C11 C12 C13 C14 -2.2(8)
C11B C12B C13B C14B -57.0(11)
C12A C13A C14A C15A -112(8)
F13 C13 C14 F14 -0.4(8)
C12 C13 C14 F14 -179.5(5)
F13 C13 C14 C15 180.0(5)
C12 C13 C14 C15 0.9(8)
C12B C13B C14B C15B -172.9(7)
C13A C14A C15A C16A -155(4)
F14 C14 C15 F15 1.1(8)
C13 C14 C15 F15 -179.2(5)
F14 C14 C15 C16 -179.7(5)
C13 C14 C15 C16 -0.1(8)
C13B C14B C15B C16B 173.6(7)
C14A C15A C16A C17A 81(4)
C12 C11 C16 F16 178.0(4)
Pt1 C11 C16 F16 -1.6(6)
C12 C11 C16 C15 -1.7(7)
Pt1 C11 C16 C15 178.7(4)
F15 C15 C16 F16 0.0(7)
C14 C15 C16 F16 -179.1(4)
F15 C15 C16 C11 179.7(5)
C14 C15 C16 C11 0.6(8)
C14B C15B C16B C17B 65.9(10)
C15A C16A C17A C18A 38(4)
C15B C16B C17B C18B 175.9(6)
C16A C17A C18A C19A -140(2)
C16B C17B C18B C19B 171.8(6)
C17A C18A C19A C20A 174.5(9)
C17B C18B C19B C20B 74.6(7)
C18A C19A C20A P3 -165.9(6)
C81 P3 C20A C19A 163.0(5)
C71 P3 C20A C19A -86.9(6)
Pt2 P3 C20A C19A 40.2(6)
C18B C19B C20B P4 -165.9(5)
C101 P4 C20B C19B 172.3(5)
C91 P4 C20B C19B -76.3(5)
Pt2 P4 C20B C19B 50.7(5)
C31 P1 C21 C26 123.1(5)
C1A P1 C21 C26 -124.1(5)
Pt1 P1 C21 C26 -2.8(5)
C31 P1 C21 C22 -56.2(5)
C1A P1 C21 C22 56.6(5)
Pt1 P1 C21 C22 177.9(4)
C26 C21 C22 C23 -0.1(9)
P1 C21 C22 C23 179.3(5)
C21 C22 C23 C24 0.1(11)
C22 C23 C24 C25 -0.3(12)
C23 C24 C25 C26 0.4(11)
C22 C21 C26 C25 0.2(9)
P1 C21 C26 C25 -179.1(5)
C24 C25 C26 C21 -0.4(10)
C21 P1 C31 C36 153.6(4)
C1A P1 C31 C36 43.4(4)
Pt1 P1 C31 C36 -83.5(4)
C21 P1 C31 C32 -31.2(4)
C1A P1 C31 C32 -141.4(4)
Pt1 P1 C31 C32 91.6(4)
C36 C31 C32 C33 -1.1(8)
P1 C31 C32 C33 -176.4(4)
C31 C32 C33 C34 1.6(8)
C32 C33 C34 C35 -1.6(8)
C33 C34 C35 C36 1.0(8)
C32 C31 C36 C35 0.5(7)
P1 C31 C36 C35 175.7(4)
C34 C35 C36 C31 -0.5(8)
C51 P2 C41 C46 103.9(5)
C1B P2 C41 C46 -143.1(5)
Pt1 P2 C41 C46 -20.5(5)
C51 P2 C41 C42 -77.5(5)
C1B P2 C41 C42 35.5(5)
Pt1 P2 C41 C42 158.1(4)
C46 C41 C42 C43 -0.3(9)
P2 C41 C42 C43 -178.9(5)
C41 C42 C43 C44 -2.0(11)
C42 C43 C44 C45 2.1(11)
C43 C44 C45 C46 0.2(10)
C42 C41 C46 C45 2.6(9)
P2 C41 C46 C45 -178.8(5)
C44 C45 C46 C41 -2.5(9)
C41 P2 C51 C52 164.8(4)
C1B P2 C51 C52 54.7(5)
Pt1 P2 C51 C52 -72.3(5)
C41 P2 C51 C56 -24.3(5)
C1B P2 C51 C56 -134.4(5)
Pt1 P2 C51 C56 98.6(5)
C56 C51 C52 C53 -0.9(8)
P2 C51 C52 C53 170.2(4)
C51 C52 C53 C54 -0.1(9)
C52 C53 C54 C55 1.8(9)
C53 C54 C55 C56 -2.5(10)
C52 C51 C56 C55 0.3(9)
P2 C51 C56 C55 -170.8(5)
C54 C55 C56 C51 1.4(10)
C8 Pt2 C61 C66 -165(4)
P3 Pt2 C61 C66 105.0(5)
P4 Pt2 C61 C66 -71.8(5)
Pt1 Pt2 C61 C66 155.9(7)
C8 Pt2 C61 C62 15(4)
P3 Pt2 C61 C62 -74.2(5)
P4 Pt2 C61 C62 108.9(5)
Pt1 Pt2 C61 C62 -23.4(13)
C66 C61 C62 F62 -179.9(5)
Pt2 C61 C62 F62 -0.5(8)
C66 C61 C62 C63 0.6(9)
Pt2 C61 C62 C63 179.9(5)
F62 C62 C63 F63 0.3(10)
C61 C62 C63 F63 179.8(6)
F62 C62 C63 C64 178.4(7)
C61 C62 C63 C64 -2.0(11)
F63 C63 C64 F64 -2.1(12)
C62 C63 C64 F64 179.7(7)
F63 C63 C64 C65 -179.8(7)
C62 C63 C64 C65 2.0(12)
F64 C64 C65 F65 0.9(14)
C63 C64 C65 F65 178.5(8)
F64 C64 C65 C66 -178.4(7)
C63 C64 C65 C66 -0.7(13)
C62 C61 C66 F66 178.6(5)
Pt2 C61 C66 F66 -0.7(8)
C62 C61 C66 C65 0.8(10)
Pt2 C61 C66 C65 -178.5(6)
F65 C65 C66 F66 2.1(11)
C64 C65 C66 F66 -178.6(7)
F65 C65 C66 C61 180.0(7)
C64 C65 C66 C61 -0.7(12)
C81 P3 C71 C72 -20.4(6)
C20A P3 C71 C72 -129.2(5)
Pt2 P3 C71 C72 105.0(5)
C81 P3 C71 C76 163.9(5)
C20A P3 C71 C76 55.2(5)
Pt2 P3 C71 C76 -70.6(5)
C76 C71 C72 C73 0.1(9)
P3 C71 C72 C73 -175.6(5)
C71 C72 C73 C74 1.0(10)
C72 C73 C74 C75 -1.6(10)
C73 C74 C75 C76 1.1(10)
C72 C71 C76 C75 -0.6(9)
P3 C71 C76 C75 175.2(5)
C74 C75 C76 C71 0.0(10)
C71 P3 C81 C82 124.2(5)
C20A P3 C81 C82 -124.1(5)
Pt2 P3 C81 C82 -1.9(6)
C71 P3 C81 C86 -56.9(5)
C20A P3 C81 C86 54.7(6)
Pt2 P3 C81 C86 176.9(4)
C86 C81 C82 C83 -1.8(10)
P3 C81 C82 C83 177.1(5)
C81 C82 C83 C84 2.6(11)
C82 C83 C84 C85 -2.3(13)
C83 C84 C85 C86 1.2(14)
C82 C81 C86 C85 0.6(10)
P3 C81 C86 C85 -178.2(5)
C84 C85 C86 C81 -0.3(12)
C101 P4 C91 C92 179.7(5)
C20B P4 C91 C92 68.0(6)
Pt2 P4 C91 C92 -57.6(6)
C101 P4 C91 C96 -8.6(6)
C20B P4 C91 C96 -120.3(6)
Pt2 P4 C91 C96 114.1(5)
C96 C91 C92 C93 -1.5(10)
P4 C91 C92 C93 170.5(5)
C91 C92 C93 C94 0.5(11)
C92 C93 C94 C95 1.5(12)
C93 C94 C95 C96 -2.5(13)
C94 C95 C96 C91 1.5(11)
C92 C91 C96 C95 0.4(10)
P4 C91 C96 C95 -171.3(5)
C91 P4 C101 C102 103.8(6)
C20B P4 C101 C102 -142.9(5)
Pt2 P4 C101 C102 -20.9(6)
C91 P4 C101 C106 -76.1(6)
C20B P4 C101 C106 37.3(6)
Pt2 P4 C101 C106 159.3(5)
C106 C101 C102 C103 -1.2(10)
P4 C101 C102 C103 178.9(5)
C101 C102 C103 C104 0.1(11)
C102 C103 C104 C105 0.9(13)
C103 C104 C105 C106 -0.7(15)
C102 C101 C106 C105 1.4(11)
P4 C101 C106 C105 -178.7(6)
C104 C105 C106 C101 -0.5(13)
